data_9004828
loop_
_publ_author_name
'Bindi, L.'
'Popova, V.'
'Bonazzi, P.'

_publ_section_title
;
 Uzonite, As4S5, from the type locality: Single-crystal X-ray study
 and effects of exposure to light
;
_journal_name_full 'The Canadian Mineralogist'
_journal_page_first 1463
_journal_page_last 1468
_journal_paper_doi 10.2113/gscanmin.41.6.1463
_journal_volume 41
_journal_year 2003
_chemical_formula_sum 'As4 S5'
_chemical_name_mineral Uzonite
_space_group_IT_number 11
_symmetry_space_group_name_Hall '-P 2yb'
_symmetry_space_group_name_H-M 'P 1 21/m 1'
_cell_angle_alpha 90
_cell_angle_beta 101.01
_cell_angle_gamma 90
_cell_length_a 7.973
_cell_length_b 8.096
_cell_length_c 7.148
_cell_formula_units_Z 2
_cell_volume 452.907
_database_code_amcsd 0005921
_exptl_crystal_density_diffrn 3.373
_cod_database_code 9004828

loop_
_space_group_symop_operation_xyz
x,y,z
x,1/2-y,z
-x,1/2+y,-z
-x,-y,-z

loop_
_atom_site_aniso_label
_atom_site_aniso_U_11
_atom_site_aniso_U_22
_atom_site_aniso_U_33
_atom_site_aniso_U_12
_atom_site_aniso_U_13
_atom_site_aniso_U_23
As1 0.02160 0.02580 0.02840 0.00000 0.00920 0.00000
As2 0.02840 0.02060 0.02120 0.00000 -0.00200 0.00000
As3 0.02320 0.02570 0.03460 -0.00440 0.00600 -0.00480
S1 0.02940 0.03150 0.02850 -0.00190 0.00880 -0.00930
S2 0.03200 0.02240 0.02590 -0.00090 0.00760 0.00430
S3 0.01830 0.03220 0.04380 0.00000 0.00300 0.00000

loop_
_atom_site_label
_atom_site_fract_x
_atom_site_fract_y
_atom_site_fract_z
_atom_site_U_iso_or_equiv
As1 0.02032 0.25000 0.80254 0.02470
As2 0.04931 0.25000 0.45664 0.02430
As3 0.39269 0.48893 0.74424 0.02780
S1 0.18480 0.46640 0.91310 0.02930
S2 0.22920 0.46340 0.45200 0.02650
S3 0.54190 0.25000 0.78850 0.03180

loop_
_cod_related_entry_id
_cod_related_entry_database
_cod_related_entry_code
1 AMCSD 0005921
